data_2210942
loop_
_publ_author_name
'Zi-Qiang Tang'
'Run-Hong Jia'
'Yan Zhang'

_publ_section_title
;
 2-Amino-4-(2,4-dichlorophenyl)-6-ferrocenylpyridine-3-carbonitrile
;
_journal_coeditor_code CI2199
_journal_issue 11
_journal_name_full 'Acta Crystallographica Section E'
_journal_page_first m3125
_journal_page_last m3126
_journal_paper_doi 10.1107/S1600536806044163
_journal_volume 62
_journal_year 2006
_chemical_formula_iupac '[Fe (C5 H5) (C17 H10 Cl2 N3)]'
_chemical_formula_moiety 'C22 H15 Cl2 Fe N3'
_chemical_formula_sum 'C22 H15 Cl2 Fe N3'
_chemical_formula_weight 448.12
_chemical_melting_point 519.5(5)
_chemical_name_systematic
;
2-Amino-4-(2,4-dichlorophenyl)-6-ferrocenylpyridine-3-carbonitrile
;
_space_group_IT_number 14
_symmetry_cell_setting monoclinic
_symmetry_space_group_name_Hall '-P 2yn'
_symmetry_space_group_name_H-M 'P 1 21/n 1'
_atom_sites_solution_hydrogens geom
_atom_sites_solution_primary direct
_atom_sites_solution_secondary difmap
_cell_angle_alpha 90.00
_cell_angle_beta 96.853(5)
_cell_angle_gamma 90.00
_cell_formula_units_Z 4
_cell_length_a 12.108(5)
_cell_length_b 7.661(3)
_cell_length_c 21.566(8)
_cell_measurement_reflns_used 2101
_cell_measurement_temperature 298(2)
_cell_measurement_theta_max 22.732
_cell_measurement_theta_min 3.141
_cell_volume 1986.2(13)
_computing_cell_refinement 'SAINT (Bruker, 1999)'
_computing_data_collection 'SMART (Bruker, 1998)'
_computing_data_reduction SAINT
_computing_molecular_graphics 'SHELXTL (Bruker, 1999)'
_computing_publication_material SHELXTL
_computing_structure_refinement 'SHELXL97 (Sheldrick, 1997)'
_computing_structure_solution 'SHELXS97 (Sheldrick, 1997)'
_diffrn_ambient_temperature 298(2)
_diffrn_measured_fraction_theta_full 0.997
_diffrn_measured_fraction_theta_max 0.997
_diffrn_measurement_device_type 'Bruker SMART CCD area-detector'
_diffrn_measurement_method '\f and \w'
_diffrn_radiation_monochromator graphite
_diffrn_radiation_source 'fine-focus sealed tube'
_diffrn_radiation_type MoK\a
_diffrn_radiation_wavelength 0.71073
_diffrn_reflns_av_R_equivalents 0.0443
_diffrn_reflns_av_sigmaI/netI 0.0554
_diffrn_reflns_limit_h_max 14
_diffrn_reflns_limit_h_min -14
_diffrn_reflns_limit_k_max 8
_diffrn_reflns_limit_k_min -9
_diffrn_reflns_limit_l_max 19
_diffrn_reflns_limit_l_min -25
_diffrn_reflns_number 9965
_diffrn_reflns_theta_full 25.01
_diffrn_reflns_theta_max 25.01
_diffrn_reflns_theta_min 1.84
_diffrn_standards_number 0
_exptl_absorpt_coefficient_mu 1.041
_exptl_absorpt_correction_T_max 0.8595
_exptl_absorpt_correction_T_min 0.6810
_exptl_absorpt_correction_type multi-scan
_exptl_absorpt_process_details '(SADABS; Sheldrick, 1996)'
_exptl_crystal_colour red
_exptl_crystal_density_diffrn 1.499
_exptl_crystal_density_method 'not measured'
_exptl_crystal_description Block
_exptl_crystal_F_000 912
_exptl_crystal_size_max 0.40
_exptl_crystal_size_mid 0.27
_exptl_crystal_size_min 0.15
_refine_diff_density_max 0.613
_refine_diff_density_min -0.547
_refine_ls_extinction_method none
_refine_ls_goodness_of_fit_ref 1.030
_refine_ls_hydrogen_treatment constr
_refine_ls_matrix_type full
_refine_ls_number_parameters 253
_refine_ls_number_reflns 3494
_refine_ls_number_restraints 0
_refine_ls_restrained_S_all 1.030
_refine_ls_R_factor_all 0.0883
_refine_ls_R_factor_gt 0.0467
_refine_ls_shift/su_max 0.001
_refine_ls_shift/su_mean 0.000
_refine_ls_structure_factor_coef Fsqd
_refine_ls_weighting_details 'calc w=1/[\s^2^(Fo^2^)+(0.045P)^2^+1.7078P] where P=(Fo^2^+2Fc^2^)/3'
_refine_ls_weighting_scheme calc
_refine_ls_wR_factor_gt 0.0968
_refine_ls_wR_factor_ref 0.1197
_reflns_number_gt 2224
_reflns_number_total 3494
_reflns_threshold_expression I>2\s(I)
_cod_data_source_file ci2199.cif
_cod_data_source_block I
_cod_depositor_comments
;
The following automatic conversions were performed:
'_symmetry_cell_setting' value 'Monoclinic' changed to 'monoclinic'
according to '/home/saulius/struct/CIF-dictionaries/cif_core.dic'
dictionary named 'cif_core.dic' version 2.4.1 from 2010-06-29.

Automatic conversion script
Id: cif_fix_enum 1527 2010-12-29 10:47:43Z saulius 

The following automatic conversions were performed:

'_chemical_melting_point' value '519-520' was changed to '519.5(5)' -
the average value was taken and precision was estimated.

Automatic conversion script
Id: cif_fix_values 1646 2011-03-28 12:23:43Z adriana 

The following automatic conversions were performed:

'_chemical_melting_point' value '519-520' was changed to '519.5(5)' -
the average value was taken and precision was
estimated.

'_symmetry_cell_setting' value 'Monoclinic' changed to
'monoclinic' according to
/home/saulius/struct/CIF-dictionaries/cif_core.dic dictionary named
'cif_core.dic' version 2.4.1 from 2010-06-29.

Automatic conversion script
Id: cif_fix_values 1715 2011-07-08 13:25:40Z adriana 
;
_cod_original_sg_symbol_H-M 'P 21/n'
_cod_database_code 2210942
_cod_database_fobs_code 2210942

loop_
_symmetry_equiv_pos_as_xyz
'x, y, z'
'-x+1/2, y+1/2, -z+1/2'
'-x, -y, -z'
'x-1/2, -y-1/2, z-1/2'

loop_
_atom_site_type_symbol
_atom_site_label
_atom_site_fract_x
_atom_site_fract_y
_atom_site_fract_z
_atom_site_U_iso_or_equiv
_atom_site_adp_type
_atom_site_calc_flag
_atom_site_refinement_flags
_atom_site_occupancy
Fe Fe1 0.52641(5) 0.39492(8) 0.75760(3) 0.0403(2) Uani d . 1
Cl Cl1 0.40818(15) 0.65835(19) 0.49059(7) 0.0940(5) Uani d . 1
Cl Cl2 0.32926(17) 1.2897(2) 0.39402(6) 0.1075(6) Uani d . 1
N N1 0.2505(2) 0.5194(4) 0.68658(14) 0.0373(8) Uani d . 1
N N2 0.0935(3) 0.4200(5) 0.62849(15) 0.0551(10) Uani d . 1
H H2A 0.0875 0.3441 0.6573 0.066 Uiso calc R 1
H H2B 0.0450 0.4231 0.5960 0.066 Uiso calc R 1
N N3 0.0540(4) 0.6837(6) 0.4902(2) 0.0954(17) Uani d . 1
C C1 0.1791(3) 0.5341(5) 0.63437(17) 0.0373(9) Uani d . 1
C C2 0.1942(3) 0.6596(5) 0.58869(17) 0.0379(10) Uani d . 1
C C3 0.2851(3) 0.7713(5) 0.59699(17) 0.0360(9) Uani d . 1
C C4 0.3580(3) 0.7530(5) 0.65048(17) 0.0367(9) Uani d . 1
H H4 0.4198 0.8256 0.6576 0.044 Uiso calc R 1
C C5 0.3389(3) 0.6251(5) 0.69400(16) 0.0333(9) Uani d . 1
C C6 0.1156(4) 0.6734(6) 0.5338(2) 0.0562(12) Uani d . 1
C C7 0.3006(3) 0.9042(5) 0.54844(17) 0.0371(9) Uani d . 1
C C8 0.3535(4) 0.8635(5) 0.49708(19) 0.0472(11) Uani d . 1
C C9 0.3622(4) 0.9816(6) 0.4496(2) 0.0591(13) Uani d . 1
H H9 0.3979 0.9511 0.4153 0.071 Uiso calc R 1
C C10 0.3176(4) 1.1434(6) 0.4539(2) 0.0600(13) Uani d . 1
C C11 0.2647(5) 1.1900(7) 0.5041(2) 0.0809(17) Uani d . 1
H H11 0.2340 1.3008 0.5064 0.097 Uiso calc R 1
C C12 0.2576(4) 1.0696(6) 0.5511(2) 0.0680(15) Uani d . 1
H H12 0.2227 1.1014 0.5856 0.082 Uiso calc R 1
C C13 0.4179(3) 0.5972(5) 0.75062(17) 0.0352(9) Uani d . 1
C C14 0.3993(3) 0.4865(5) 0.80130(17) 0.0410(10) Uani d . 1
H H14 0.3339 0.4267 0.8058 0.049 Uiso calc R 1
C C15 0.4975(4) 0.4838(6) 0.84352(18) 0.0499(11) Uani d . 1
H H15 0.5080 0.4228 0.8811 0.060 Uiso calc R 1
C C16 0.5774(4) 0.5898(6) 0.81892(19) 0.0498(11) Uani d . 1
H H16 0.6498 0.6093 0.8374 0.060 Uiso calc R 1
C C17 0.5293(3) 0.6605(5) 0.76211(18) 0.0403(10) Uani d . 1
H H17 0.5639 0.7353 0.7365 0.048 Uiso calc R 1
C C18 0.5003(5) 0.2599(8) 0.6769(3) 0.0774(17) Uani d . 1
H H18 0.4493 0.2907 0.6429 0.093 Uiso calc R 1
C C19 0.4797(5) 0.1525(7) 0.7275(3) 0.0816(18) Uani d . 1
H H19 0.4128 0.0979 0.7326 0.098 Uiso calc R 1
C C20 0.5757(6) 0.1432(7) 0.7679(3) 0.0830(17) Uani d . 1
H H20 0.5844 0.0824 0.8055 0.100 Uiso calc R 1
C C21 0.6572(4) 0.2382(7) 0.7440(3) 0.0731(15) Uani d . 1
H H21 0.7300 0.2512 0.7626 0.088 Uiso calc R 1
C C22 0.6130(5) 0.3116(7) 0.6875(2) 0.0715(15) Uani d . 1
H H22 0.6505 0.3815 0.6617 0.086 Uiso calc R 1

loop_
_atom_site_aniso_label
_atom_site_aniso_U_11
_atom_site_aniso_U_22
_atom_site_aniso_U_33
_atom_site_aniso_U_12
_atom_site_aniso_U_13
_atom_site_aniso_U_23
Fe1 0.0427(4) 0.0398(4) 0.0394(3) 0.0032(3) 0.0085(2) 0.0003(3)
Cl1 0.1469(14) 0.0628(9) 0.0842(10) 0.0353(9) 0.0627(9) 0.0082(8)
Cl2 0.1919(18) 0.0704(11) 0.0607(9) -0.0174(11) 0.0176(10) 0.0291(8)
N1 0.0364(19) 0.041(2) 0.0337(18) -0.0024(16) 0.0024(15) 0.0022(15)
N2 0.055(2) 0.062(3) 0.044(2) -0.024(2) -0.0065(17) 0.0156(18)
N3 0.112(4) 0.094(4) 0.068(3) -0.050(3) -0.039(3) 0.026(3)
C1 0.040(2) 0.036(2) 0.036(2) -0.0049(19) 0.0057(18) -0.0023(19)
C2 0.045(2) 0.038(2) 0.030(2) 0.0000(19) 0.0019(18) 0.0007(18)
C3 0.044(2) 0.031(2) 0.034(2) -0.0020(19) 0.0093(18) -0.0023(18)
C4 0.036(2) 0.035(2) 0.040(2) -0.0035(18) 0.0062(18) -0.0005(19)
C5 0.037(2) 0.034(2) 0.030(2) 0.0021(18) 0.0081(16) -0.0040(18)
C6 0.071(3) 0.048(3) 0.048(3) -0.022(2) -0.002(3) 0.006(2)
C7 0.042(2) 0.033(2) 0.036(2) -0.0044(19) 0.0049(17) 0.0020(19)
C8 0.060(3) 0.041(3) 0.041(2) -0.002(2) 0.013(2) -0.004(2)
C9 0.085(4) 0.056(3) 0.039(3) -0.012(3) 0.019(2) -0.002(2)
C10 0.091(4) 0.049(3) 0.040(3) -0.011(3) 0.008(2) 0.010(2)
C11 0.127(5) 0.040(3) 0.082(4) 0.017(3) 0.038(4) 0.017(3)
C12 0.107(4) 0.045(3) 0.059(3) 0.010(3) 0.038(3) 0.008(2)
C13 0.040(2) 0.032(2) 0.035(2) 0.0010(19) 0.0082(17) -0.0020(18)
C14 0.041(2) 0.047(3) 0.036(2) -0.001(2) 0.0082(18) -0.0020(19)
C15 0.062(3) 0.056(3) 0.031(2) 0.003(2) 0.003(2) 0.000(2)
C16 0.046(3) 0.050(3) 0.050(3) -0.002(2) -0.007(2) -0.007(2)
C17 0.038(2) 0.039(2) 0.044(2) -0.0013(19) 0.0054(18) 0.001(2)
C18 0.096(5) 0.077(4) 0.056(3) 0.034(4) -0.003(3) -0.035(3)
C19 0.087(4) 0.054(4) 0.111(5) -0.014(3) 0.038(4) -0.034(4)
C20 0.120(5) 0.051(4) 0.086(4) 0.025(4) 0.044(4) 0.011(3)
C21 0.061(3) 0.078(4) 0.083(4) 0.030(3) 0.022(3) -0.001(3)
C22 0.104(5) 0.059(3) 0.061(3) 0.009(3) 0.047(3) 0.000(3)

loop_
_atom_type_symbol
_atom_type_description
_atom_type_scat_dispersion_real
_atom_type_scat_dispersion_imag
_atom_type_scat_source
C C 0.0033 0.0016 'International Tables Vol C Tables 4.2.6.8 and 6.1.1.4'
H H 0.0000 0.0000 'International Tables Vol C Tables 4.2.6.8 and 6.1.1.4'
N N 0.0061 0.0033 'International Tables Vol C Tables 4.2.6.8 and 6.1.1.4'
Cl Cl 0.1484 0.1585 'International Tables Vol C Tables 4.2.6.8 and 6.1.1.4'
Fe Fe 0.3463 0.8444 'International Tables Vol C Tables 4.2.6.8 and 6.1.1.4'

loop_
_geom_angle_atom_site_label_1
_geom_angle_atom_site_label_2
_geom_angle_atom_site_label_3
_geom_angle
C18 Fe1 C20 67.7(2)
C18 Fe1 C14 122.0(2)
C20 Fe1 C14 120.7(2)
C18 Fe1 C19 40.9(2)
C20 Fe1 C19 39.5(2)
C14 Fe1 C19 105.6(2)
C18 Fe1 C13 107.13(18)
C20 Fe1 C13 156.6(2)
C14 Fe1 C13 41.13(15)
C19 Fe1 C13 121.6(2)
C18 Fe1 C21 67.6(2)
C20 Fe1 C21 39.6(2)
C14 Fe1 C21 156.8(2)
C19 Fe1 C21 66.8(2)
C13 Fe1 C21 161.7(2)
C18 Fe1 C17 123.6(2)
C20 Fe1 C17 160.7(3)
C14 Fe1 C17 68.98(17)
C19 Fe1 C17 159.0(3)
C13 Fe1 C17 41.12(15)
C21 Fe1 C17 125.9(2)
C18 Fe1 C16 159.8(2)
C20 Fe1 C16 124.3(2)
C14 Fe1 C16 68.46(17)
C19 Fe1 C16 158.4(3)
C13 Fe1 C16 68.39(16)
C21 Fe1 C16 110.1(2)
C17 Fe1 C16 40.20(15)
C18 Fe1 C22 40.7(2)
C20 Fe1 C22 67.2(2)
C14 Fe1 C22 159.9(2)
C19 Fe1 C22 68.0(2)
C13 Fe1 C22 124.74(19)
C21 Fe1 C22 39.9(2)
C17 Fe1 C22 109.88(19)
C16 Fe1 C22 124.5(2)
C18 Fe1 C15 158.0(2)
C20 Fe1 C15 107.3(2)
C14 Fe1 C15 40.54(15)
C19 Fe1 C15 121.6(2)
C13 Fe1 C15 68.45(16)
C21 Fe1 C15 123.2(2)
C17 Fe1 C15 68.15(17)
C16 Fe1 C15 40.53(16)
C22 Fe1 C15 159.1(2)
C5 N1 C1 118.5(3)
C1 N2 H2A 120.0
C1 N2 H2B 120.0
H2A N2 H2B 120.0
N1 C1 N2 115.8(3)
N1 C1 C2 121.5(4)
N2 C1 C2 122.7(4)
C3 C2 C1 119.9(3)
C3 C2 C6 120.0(4)
C1 C2 C6 120.1(4)
C4 C3 C2 117.8(4)
C4 C3 C7 122.6(3)
C2 C3 C7 119.7(3)
C3 C4 C5 119.7(4)
C3 C4 H4 120.2
C5 C4 H4 120.2
N1 C5 C4 122.7(3)
N1 C5 C13 116.3(3)
C4 C5 C13 121.0(3)
N3 C6 C2 179.5(6)
C12 C7 C8 117.2(4)
C12 C7 C3 121.4(4)
C8 C7 C3 121.3(4)
C9 C8 C7 122.1(4)
C9 C8 Cl1 118.4(3)
C7 C8 Cl1 119.5(3)
C10 C9 C8 118.7(4)
C10 C9 H9 120.6
C8 C9 H9 120.6
C9 C10 C11 121.3(4)
C9 C10 Cl2 118.1(4)
C11 C10 Cl2 120.6(4)
C10 C11 C12 118.8(5)
C10 C11 H11 120.6
C12 C11 H11 120.6
C7 C12 C11 121.9(4)
C7 C12 H12 119.1
C11 C12 H12 119.1
C14 C13 C17 107.6(3)
C14 C13 C5 125.2(3)
C17 C13 C5 126.9(3)
C14 C13 Fe1 69.4(2)
C17 C13 Fe1 69.9(2)
C5 C13 Fe1 121.6(3)
C15 C14 C13 107.8(4)
C15 C14 Fe1 70.4(2)
C13 C14 Fe1 69.5(2)
C15 C14 H14 126.1
C13 C14 H14 126.1
Fe1 C14 H14 125.6
C14 C15 C16 108.1(4)
C14 C15 Fe1 69.0(2)
C16 C15 Fe1 69.6(2)
C14 C15 H15 125.9
C16 C15 H15 125.9
Fe1 C15 H15 127.0
C17 C16 C15 108.6(4)
C17 C16 Fe1 69.8(2)
C15 C16 Fe1 69.8(2)
C17 C16 H16 125.7
C15 C16 H16 125.7
Fe1 C16 H16 126.3
C16 C17 C13 107.8(4)
C16 C17 Fe1 70.0(2)
C13 C17 Fe1 69.0(2)
C16 C17 H17 126.1
C13 C17 H17 126.1
Fe1 C17 H17 126.4
C22 C18 C19 107.0(5)
C22 C18 Fe1 70.5(3)
C19 C18 Fe1 69.8(3)
C22 C18 H18 126.5
C19 C18 H18 126.5
Fe1 C18 H18 124.8
C20 C19 C18 107.9(5)
C20 C19 Fe1 70.2(3)
C18 C19 Fe1 69.2(3)
C20 C19 H19 126.0
C18 C19 H19 126.0
Fe1 C19 H19 126.1
C19 C20 C21 109.1(5)
C19 C20 Fe1 70.3(3)
C21 C20 Fe1 70.7(3)
C19 C20 H20 125.5
C21 C20 H20 125.5
Fe1 C20 H20 125.1
C20 C21 C22 108.9(5)
C20 C21 Fe1 69.7(3)
C22 C21 Fe1 70.3(3)
C20 C21 H21 125.5
C22 C21 H21 125.5
Fe1 C21 H21 126.1
C21 C22 C18 107.0(5)
C21 C22 Fe1 69.9(3)
C18 C22 Fe1 68.7(3)
C21 C22 H22 126.5
C18 C22 H22 126.5
Fe1 C22 H22 126.5

loop_
_geom_bond_atom_site_label_1
_geom_bond_atom_site_label_2
_geom_bond_distance
Fe1 C18 2.018(5)
Fe1 C20 2.023(5)
Fe1 C14 2.024(4)
Fe1 C19 2.025(5)
Fe1 C13 2.026(4)
Fe1 C21 2.036(5)
Fe1 C17 2.037(4)
Fe1 C16 2.041(4)
Fe1 C22 2.041(5)
Fe1 C15 2.043(4)
Cl1 C8 1.718(4)
Cl2 C10 1.729(4)
N1 C5 1.336(5)
N1 C1 1.340(4)
N2 C1 1.350(5)
N2 H2A 0.86
N2 H2B 0.86
N3 C6 1.132(5)
C1 C2 1.404(5)
C2 C3 1.389(5)
C2 C6 1.431(6)
C3 C4 1.374(5)
C3 C7 1.488(5)
C4 C5 1.395(5)
C4 H4 0.93
C5 C13 1.474(5)
C7 C12 1.373(6)
C7 C8 1.380(5)
C8 C9 1.380(6)
C9 C10 1.360(6)
C9 H9 0.93
C10 C11 1.368(6)
C11 C12 1.382(6)
C11 H11 0.93
C12 H12 0.93
C13 C14 1.423(5)
C13 C17 1.427(5)
C14 C15 1.409(5)
C14 H14 0.93
C15 C16 1.414(6)
C15 H15 0.93
C16 C17 1.401(5)
C16 H16 0.93
C17 H17 0.93
C18 C22 1.413(7)
C18 C19 1.414(8)
C18 H18 0.93
C19 C20 1.369(8)
C19 H19 0.93
C20 C21 1.374(7)
C20 H20 0.93
C21 C22 1.390(7)
C21 H21 0.93
C22 H22 0.93

loop_
_geom_hbond_atom_site_label_D
_geom_hbond_atom_site_label_H
_geom_hbond_atom_site_label_A
_geom_hbond_site_symmetry_A
_geom_hbond_distance_DH
_geom_hbond_distance_HA
_geom_hbond_distance_DA
_geom_hbond_angle_DHA
N2 H2B N3 3_566 0.86 2.24 3.047(6) 156
C22 H22 Cl2 3_676 0.93 2.81 3.634(6) 148
N2 H2A Cg1 2_546 0.86 2.58 3.378(4) 156
C14 H14 Cg3 2_546 0.93 2.80 3.616(4) 148

loop_
_geom_torsion_atom_site_label_1
_geom_torsion_atom_site_label_2
_geom_torsion_atom_site_label_3
_geom_torsion_atom_site_label_4
_geom_torsion
C5 N1 C1 N2 177.8(3)
C5 N1 C1 C2 -1.4(6)
N1 C1 C2 C3 0.4(6)
N2 C1 C2 C3 -178.8(4)
N1 C1 C2 C6 -179.2(4)
N2 C1 C2 C6 1.6(6)
C1 C2 C3 C4 0.3(6)
C6 C2 C3 C4 179.9(4)
C1 C2 C3 C7 -179.9(4)
C6 C2 C3 C7 -0.3(6)
C2 C3 C4 C5 0.1(6)
C7 C3 C4 C5 -179.7(3)
C1 N1 C5 C4 1.8(5)
C1 N1 C5 C13 -176.9(3)
C3 C4 C5 N1 -1.2(6)
C3 C4 C5 C13 177.5(3)
C4 C3 C7 C12 -89.0(5)
C2 C3 C7 C12 91.3(5)
C4 C3 C7 C8 94.6(5)
C2 C3 C7 C8 -85.2(5)
C12 C7 C8 C9 -0.9(7)
C3 C7 C8 C9 175.7(4)
C12 C7 C8 Cl1 -179.5(4)
C3 C7 C8 Cl1 -2.9(5)
C7 C8 C9 C10 0.4(7)
Cl1 C8 C9 C10 179.0(4)
C8 C9 C10 C11 -0.1(8)
C8 C9 C10 Cl2 -180.0(4)
C9 C10 C11 C12 0.4(9)
Cl2 C10 C11 C12 -179.7(4)
C8 C7 C12 C11 1.2(7)
C3 C7 C12 C11 -175.4(5)
C10 C11 C12 C7 -1.0(9)
N1 C5 C13 C14 -9.7(5)
C4 C5 C13 C14 171.6(4)
N1 C5 C13 C17 163.6(4)
C4 C5 C13 C17 -15.1(6)
N1 C5 C13 Fe1 76.1(4)
C4 C5 C13 Fe1 -102.6(4)
C18 Fe1 C13 C14 119.3(3)
C20 Fe1 C13 C14 46.1(6)
C19 Fe1 C13 C14 76.9(3)
C21 Fe1 C13 C14 -170.5(6)
C17 Fe1 C13 C14 -118.8(3)
C16 Fe1 C13 C14 -81.6(2)
C22 Fe1 C13 C14 160.7(3)
C15 Fe1 C13 C14 -37.8(2)
C18 Fe1 C13 C17 -121.8(3)
C20 Fe1 C13 C17 164.9(5)
C14 Fe1 C13 C17 118.8(3)
C19 Fe1 C13 C17 -164.2(3)
C21 Fe1 C13 C17 -51.7(7)
C16 Fe1 C13 C17 37.3(2)
C22 Fe1 C13 C17 -80.5(3)
C15 Fe1 C13 C17 81.0(2)
C18 Fe1 C13 C5 -0.1(4)
C20 Fe1 C13 C5 -73.3(6)
C14 Fe1 C13 C5 -119.4(4)
C19 Fe1 C13 C5 -42.5(4)
C21 Fe1 C13 C5 70.1(7)
C17 Fe1 C13 C5 121.7(4)
C16 Fe1 C13 C5 159.0(4)
C22 Fe1 C13 C5 41.3(4)
C15 Fe1 C13 C5 -157.2(4)
C17 C13 C14 C15 0.6(4)
C5 C13 C14 C15 175.1(4)
Fe1 C13 C14 C15 60.3(3)
C17 C13 C14 Fe1 -59.6(3)
C5 C13 C14 Fe1 114.8(4)
C18 Fe1 C14 C15 162.1(3)
C20 Fe1 C14 C15 80.8(4)
C19 Fe1 C14 C15 120.8(3)
C13 Fe1 C14 C15 -118.7(4)
C21 Fe1 C14 C15 53.8(6)
C17 Fe1 C14 C15 -80.6(3)
C16 Fe1 C14 C15 -37.3(3)
C22 Fe1 C14 C15 -171.1(5)
C18 Fe1 C14 C13 -79.2(3)
C20 Fe1 C14 C13 -160.6(3)
C19 Fe1 C14 C13 -120.6(3)
C21 Fe1 C14 C13 172.4(5)
C17 Fe1 C14 C13 38.1(2)
C16 Fe1 C14 C13 81.4(2)
C22 Fe1 C14 C13 -52.5(6)
C15 Fe1 C14 C13 118.7(4)
C13 C14 C15 C16 -0.9(5)
Fe1 C14 C15 C16 58.8(3)
C13 C14 C15 Fe1 -59.7(3)
C18 Fe1 C15 C14 -44.0(6)
C20 Fe1 C15 C14 -117.2(3)
C19 Fe1 C15 C14 -76.4(4)
C13 Fe1 C15 C14 38.4(2)
C21 Fe1 C15 C14 -157.7(3)
C17 Fe1 C15 C14 82.8(3)
C16 Fe1 C15 C14 119.9(4)
C22 Fe1 C15 C14 171.5(5)
C18 Fe1 C15 C16 -163.9(5)
C20 Fe1 C15 C16 122.9(3)
C14 Fe1 C15 C16 -119.9(4)
C19 Fe1 C15 C16 163.7(3)
C13 Fe1 C15 C16 -81.5(3)
C21 Fe1 C15 C16 82.4(3)
C17 Fe1 C15 C16 -37.1(2)
C22 Fe1 C15 C16 51.6(6)
C14 C15 C16 C17 0.8(5)
Fe1 C15 C16 C17 59.2(3)
C14 C15 C16 Fe1 -58.4(3)
C18 Fe1 C16 C17 42.7(7)
C20 Fe1 C16 C17 164.3(3)
C14 Fe1 C16 C17 -82.5(3)
C19 Fe1 C16 C17 -160.2(5)
C13 Fe1 C16 C17 -38.1(2)
C21 Fe1 C16 C17 122.3(3)
C22 Fe1 C16 C17 80.0(3)
C15 Fe1 C16 C17 -119.8(4)
C18 Fe1 C16 C15 162.5(5)
C20 Fe1 C16 C15 -75.9(3)
C14 Fe1 C16 C15 37.3(2)
C19 Fe1 C16 C15 -40.4(7)
C13 Fe1 C16 C15 81.7(3)
C21 Fe1 C16 C15 -117.9(3)
C17 Fe1 C16 C15 119.8(4)
C22 Fe1 C16 C15 -160.2(3)
C15 C16 C17 C13 -0.4(5)
Fe1 C16 C17 C13 58.9(3)
C15 C16 C17 Fe1 -59.2(3)
C14 C13 C17 C16 -0.2(4)
C5 C13 C17 C16 -174.5(4)
Fe1 C13 C17 C16 -59.5(3)
C14 C13 C17 Fe1 59.3(3)
C5 C13 C17 Fe1 -114.9(4)
C18 Fe1 C17 C16 -163.7(3)
C20 Fe1 C17 C16 -42.6(7)
C14 Fe1 C17 C16 81.1(3)
C19 Fe1 C17 C16 159.6(5)
C13 Fe1 C17 C16 119.2(3)
C21 Fe1 C17 C16 -78.5(3)
C22 Fe1 C17 C16 -120.3(3)
C15 Fe1 C17 C16 37.4(2)
C18 Fe1 C17 C13 77.1(3)
C20 Fe1 C17 C13 -161.8(5)
C14 Fe1 C17 C13 -38.1(2)
C19 Fe1 C17 C13 40.4(6)
C21 Fe1 C17 C13 162.2(3)
C16 Fe1 C17 C13 -119.2(3)
C22 Fe1 C17 C13 120.5(3)
C15 Fe1 C17 C13 -81.8(2)
C20 Fe1 C18 C22 -80.5(4)
C14 Fe1 C18 C22 166.3(3)
C19 Fe1 C18 C22 -117.4(5)
C13 Fe1 C18 C22 123.8(3)
C21 Fe1 C18 C22 -37.6(3)
C17 Fe1 C18 C22 81.6(4)
C16 Fe1 C18 C22 49.9(7)
C15 Fe1 C18 C22 -161.5(5)
C20 Fe1 C18 C19 36.9(3)
C14 Fe1 C18 C19 -76.3(4)
C13 Fe1 C18 C19 -118.8(4)
C21 Fe1 C18 C19 79.9(4)
C17 Fe1 C18 C19 -160.9(3)
C16 Fe1 C18 C19 167.4(5)
C22 Fe1 C18 C19 117.4(5)
C15 Fe1 C18 C19 -44.1(7)
C22 C18 C19 C20 1.3(6)
Fe1 C18 C19 C20 -59.7(4)
C22 C18 C19 Fe1 61.1(3)
C18 Fe1 C19 C20 119.1(5)
C14 Fe1 C19 C20 -119.6(3)
C13 Fe1 C19 C20 -161.3(3)
C21 Fe1 C19 C20 37.1(3)
C17 Fe1 C19 C20 168.7(5)
C16 Fe1 C19 C20 -49.0(7)
C22 Fe1 C19 C20 80.5(4)
C15 Fe1 C19 C20 -78.7(4)
C20 Fe1 C19 C18 -119.1(5)
C14 Fe1 C19 C18 121.2(3)
C13 Fe1 C19 C18 79.5(4)
C21 Fe1 C19 C18 -82.0(4)
C17 Fe1 C19 C18 49.5(7)
C16 Fe1 C19 C18 -168.2(5)
C22 Fe1 C19 C18 -38.7(3)
C15 Fe1 C19 C18 162.2(3)
C18 C19 C20 C21 -1.2(6)
Fe1 C19 C20 C21 -60.3(4)
C18 C19 C20 Fe1 59.2(4)
C18 Fe1 C20 C19 -38.2(4)
C14 Fe1 C20 C19 76.8(4)
C13 Fe1 C20 C19 43.4(7)
C21 Fe1 C20 C19 -119.5(5)
C17 Fe1 C20 C19 -167.7(5)
C16 Fe1 C20 C19 160.3(3)
C22 Fe1 C20 C19 -82.5(4)
C15 Fe1 C20 C19 119.0(4)
C18 Fe1 C20 C21 81.3(4)
C14 Fe1 C20 C21 -163.7(3)
C19 Fe1 C20 C21 119.5(5)
C13 Fe1 C20 C21 162.9(4)
C17 Fe1 C20 C21 -48.2(7)
C16 Fe1 C20 C21 -80.2(4)
C22 Fe1 C20 C21 37.0(3)
C15 Fe1 C20 C21 -121.5(4)
C19 C20 C21 C22 0.6(6)
Fe1 C20 C21 C22 -59.5(4)
C19 C20 C21 Fe1 60.1(4)
C18 Fe1 C21 C20 -81.7(4)
C14 Fe1 C21 C20 37.8(7)
C19 Fe1 C21 C20 -37.1(4)
C13 Fe1 C21 C20 -158.2(6)
C17 Fe1 C21 C20 162.2(4)
C16 Fe1 C21 C20 119.9(4)
C22 Fe1 C21 C20 -120.0(5)
C15 Fe1 C21 C20 76.6(4)
C18 Fe1 C21 C22 38.4(3)
C20 Fe1 C21 C22 120.0(5)
C14 Fe1 C21 C22 157.8(4)
C19 Fe1 C21 C22 82.9(4)
C13 Fe1 C21 C22 -38.2(8)
C17 Fe1 C21 C22 -77.7(4)
C16 Fe1 C21 C22 -120.1(3)
C15 Fe1 C21 C22 -163.4(3)
C20 C21 C22 C18 0.3(6)
Fe1 C21 C22 C18 -58.9(3)
C20 C21 C22 Fe1 59.2(4)
C19 C18 C22 C21 -1.0(5)
Fe1 C18 C22 C21 59.6(3)
C19 C18 C22 Fe1 -60.6(3)
C18 Fe1 C22 C21 -118.5(5)
C20 Fe1 C22 C21 -36.7(4)
C14 Fe1 C22 C21 -154.3(5)
C19 Fe1 C22 C21 -79.7(4)
C13 Fe1 C22 C21 166.3(3)
C17 Fe1 C22 C21 122.7(3)
C16 Fe1 C22 C21 80.2(4)
C15 Fe1 C22 C21 42.0(7)
C20 Fe1 C22 C18 81.8(4)
C14 Fe1 C22 C18 -35.8(7)
C19 Fe1 C22 C18 38.9(3)
C13 Fe1 C22 C18 -75.2(4)
C21 Fe1 C22 C18 118.5(5)
C17 Fe1 C22 C18 -118.8(3)
C16 Fe1 C22 C18 -161.3(3)
C15 Fe1 C22 C18 160.6(5)
